data_7123338
loop_
_publ_author_name
'wang, qian'
'Shao, Yanli'
'Lu, Ming'

_publ_section_title
;
 Amino-tetrazole functionalized fused triazolo-triazine and
 tetrazolo-triazine energetic materials
;
_journal_name_full 'Chemical Communications'
_journal_paper_doi 10.1039/C9CC01777A
_journal_year 2019
_chemical_formula_moiety 'C H4 O, C4 H3 N11'
_chemical_formula_sum 'C5 H7 N11 O'
_chemical_formula_weight 237.22
_chemical_name_systematic
;
 ? 
;
_space_group_crystal_system monoclinic
_space_group_IT_number 14
_space_group_name_Hall '-P 2yn'
_space_group_name_H-M_alt 'P 1 21/n 1'
_symmetry_space_group_name_Hall '-P 2yn'
_symmetry_space_group_name_H-M 'P 1 21/n 1'
_atom_sites_solution_hydrogens mixed
_atom_sites_solution_primary dual
_audit_block_doi 10.5517/ccdc.csd.cc1ps6l8
_audit_creation_date 2017-05-10
_audit_creation_method
;
Olex2 1.2-alpha
(compiled 2017.03.28 svn.r3405 for OlexSys, GUI svn.r5335)
;
_audit_update_record
;
2017-09-04 deposited with the CCDC.    2019-04-26 downloaded from the CCDC.
;
_cell_angle_alpha 90
_cell_angle_beta 93.027(4)
_cell_angle_gamma 90
_cell_formula_units_Z 4
_cell_length_a 6.8713(14)
_cell_length_b 8.9648(19)
_cell_length_c 16.596(4)
_cell_measurement_reflns_used 2453
_cell_measurement_temperature 173
_cell_measurement_theta_max 27.04
_cell_measurement_theta_min 2.46
_cell_volume 1020.9(4)
_computing_molecular_graphics 'Olex2 (Dolomanov et al., 2009)'
_computing_publication_material 'Olex2 (Dolomanov et al., 2009)'
_computing_structure_refinement 'ShelXL (Sheldrick, 2015)'
_computing_structure_solution 'ShelXT (Sheldrick, 2015)'
_diffrn_ambient_temperature 173
_diffrn_measured_fraction_theta_full 0.997
_diffrn_measured_fraction_theta_max 0.996
_diffrn_measurement_device_type 'Bruker APEX-II CCD'
_diffrn_measurement_method '\f and \w scans'
_diffrn_radiation_monochromator graphite
_diffrn_radiation_type MoK\a
_diffrn_radiation_wavelength 0.71073
_diffrn_reflns_av_R_equivalents 0.0309
_diffrn_reflns_av_unetI/netI 0.0302
_diffrn_reflns_Laue_measured_fraction_full 0.997
_diffrn_reflns_Laue_measured_fraction_max 0.996
_diffrn_reflns_limit_h_max 8
_diffrn_reflns_limit_h_min -8
_diffrn_reflns_limit_k_max 10
_diffrn_reflns_limit_k_min -11
_diffrn_reflns_limit_l_max 19
_diffrn_reflns_limit_l_min -21
_diffrn_reflns_number 7378
_diffrn_reflns_point_group_measured_fraction_full 0.997
_diffrn_reflns_point_group_measured_fraction_max 0.996
_diffrn_reflns_theta_full 25.242
_diffrn_reflns_theta_max 27.513
_diffrn_reflns_theta_min 2.458
_diffrn_standards_number 0
_exptl_absorpt_coefficient_mu 0.121
_exptl_absorpt_correction_T_max 0.7456
_exptl_absorpt_correction_T_min 0.6605
_exptl_absorpt_correction_type multi-scan
_exptl_absorpt_process_details
'SADABS-2008/1 (Bruker,2008) was used for absorption correction. wR2(int) was 0.0921 before and 0.0460 after correction. The Ratio of minimum to maximum transmission is 0.8859. The \l/2 correction factor is 0.0015.'
_exptl_crystal_colour colourless
_exptl_crystal_colour_primary colourless
_exptl_crystal_density_diffrn 1.543
_exptl_crystal_density_method 'not measured'
_exptl_crystal_description block
_exptl_crystal_F_000 488
_exptl_crystal_size_max 0.28
_exptl_crystal_size_mid 0.15
_exptl_crystal_size_min 0.12
_refine_diff_density_max 0.224
_refine_diff_density_min -0.261
_refine_diff_density_rms 0.063
_refine_ls_extinction_method none
_refine_ls_goodness_of_fit_ref 1.043
_refine_ls_hydrogen_treatment mixed
_refine_ls_matrix_type full
_refine_ls_number_parameters 160
_refine_ls_number_reflns 2335
_refine_ls_number_restraints 0
_refine_ls_restrained_S_all 1.043
_refine_ls_R_factor_all 0.0489
_refine_ls_R_factor_gt 0.0396
_refine_ls_shift/su_max 0.001
_refine_ls_shift/su_mean 0.000
_refine_ls_structure_factor_coef Fsqd
_refine_ls_weighting_details 'w=1/[\s^2^(Fo^2^)+(0.0620P)^2^+0.1270P] where P=(Fo^2^+2Fc^2^)/3'
_refine_ls_weighting_scheme calc
_refine_ls_wR_factor_gt 0.1022
_refine_ls_wR_factor_ref 0.1090
_reflns_Friedel_coverage 0.000
_reflns_number_gt 1905
_reflns_number_total 2335
_reflns_threshold_expression 'I > 2\s(I)'
_cod_data_source_file c9cc01777a2.cif
_cod_data_source_block mo_2017354-136_0m
_cod_database_code 7123338
_shelx_shelxl_version_number 2014/7
_shelx_space_group_comment
;
The symmetry employed for this shelxl refinement is uniquely defined
by the following loop, which should always be used as a source of
symmetry information in preference to the above space-group names.
They are only intended as comments.
;
_olex2_refinement_description
;
1. Fixed Uiso
 At 1.2 times of:
  All N(H,H) groups
 At 1.5 times of:
  All C(H,H,H) groups, All O(H) groups
2.a X=CH2 refined with riding coordinates:
 N00A(H00A,H00B)
2.b Idealised Me refined as rotating group:
 C00H(H00C,H00D,H00E)
2.c Idealised tetrahedral OH refined as rotating group:
 O001(H001)
;
_olex2_submission_special_instructions 'No special instructions were received'

loop_
_space_group_symop_operation_xyz
'x, y, z'
'-x+1/2, y+1/2, -z+1/2'
'-x, -y, -z'
'x-1/2, -y-1/2, z-1/2'

loop_
_atom_site_label
_atom_site_type_symbol
_atom_site_fract_x
_atom_site_fract_y
_atom_site_fract_z
_atom_site_U_iso_or_equiv
_atom_site_adp_type
_atom_site_occupancy
_atom_site_site_symmetry_order
_atom_site_calc_flag
_atom_site_refinement_flags_posn
O001 O 0.46600(14) 0.24621(13) 0.55790(6) 0.0383(3) Uani 1 1 d .
H001 H 0.5050 0.2358 0.5111 0.057 Uiso 1 1 calc GR
N002 N 0.25702(14) 0.29579(13) 0.79596(6) 0.0226(2) Uani 1 1 d .
N003 N 0.40234(15) 0.32975(12) 0.74841(6) 0.0233(2) Uani 1 1 d .
N004 N 0.71319(16) 0.39715(14) 0.65792(7) 0.0263(3) Uani 1 1 d .
N005 N 0.39347(15) 0.40552(14) 0.91538(6) 0.0276(3) Uani 1 1 d .
N006 N 0.85989(16) 0.52134(13) 0.75562(7) 0.0295(3) Uani 1 1 d .
N007 N 0.08727(16) 0.27338(14) 0.90115(7) 0.0315(3) Uani 1 1 d .
N008 N 0.09500(16) 0.21663(14) 0.77165(7) 0.0296(3) Uani 1 1 d .
N009 N -0.00335(17) 0.20548(15) 0.83592(7) 0.0330(3) Uani 1 1 d .
N00A N 0.68971(17) 0.51942(15) 0.90658(7) 0.0321(3) Uani 1 1 d .
H00A H 0.6878 0.5441 0.9579 0.039 Uiso 1 1 calc R
H00B H 0.7893 0.5452 0.8784 0.039 Uiso 1 1 calc R
N00B N 0.96295(17) 0.52944(15) 0.68757(8) 0.0352(3) Uani 1 1 d .
N00C N 0.87479(17) 0.45543(15) 0.62902(8) 0.0337(3) Uani 1 1 d .
C00D C 0.70577(18) 0.43915(15) 0.73515(8) 0.0229(3) Uani 1 1 d .
C00E C 0.54481(17) 0.40126(15) 0.78583(7) 0.0216(3) Uani 1 1 d .
C00F C 0.25114(18) 0.32932(16) 0.87528(7) 0.0243(3) Uani 1 1 d .
C00G C 0.54309(18) 0.44374(15) 0.87194(7) 0.0240(3) Uani 1 1 d .
C00H C 0.2715(2) 0.3035(2) 0.55327(10) 0.0473(5) Uani 1 1 d .
H00C H 0.2139 0.2893 0.4985 0.071 Uiso 1 1 calc GR
H00D H 0.2739 0.4101 0.5664 0.071 Uiso 1 1 calc GR
H00E H 0.1933 0.2504 0.5918 0.071 Uiso 1 1 calc GR
H004 H 0.624(3) 0.345(2) 0.6267(11) 0.046(5) Uiso 1 1 d .

loop_
_atom_site_aniso_label
_atom_site_aniso_U_11
_atom_site_aniso_U_22
_atom_site_aniso_U_33
_atom_site_aniso_U_23
_atom_site_aniso_U_13
_atom_site_aniso_U_12
O001 0.0313(5) 0.0608(8) 0.0232(5) -0.0089(5) 0.0035(4) 0.0053(5)
N002 0.0236(5) 0.0246(6) 0.0197(5) -0.0018(4) 0.0011(4) -0.0027(4)
N003 0.0246(5) 0.0251(6) 0.0204(5) -0.0005(4) 0.0035(4) -0.0006(4)
N004 0.0252(5) 0.0312(7) 0.0230(6) -0.0022(5) 0.0066(4) 0.0005(5)
N005 0.0267(5) 0.0365(7) 0.0196(5) -0.0035(5) 0.0019(4) -0.0048(5)
N006 0.0277(6) 0.0302(7) 0.0308(6) -0.0011(5) 0.0056(5) -0.0041(5)
N007 0.0294(6) 0.0398(8) 0.0255(6) 0.0008(5) 0.0037(4) -0.0088(5)
N008 0.0284(6) 0.0320(7) 0.0281(6) -0.0026(5) -0.0001(5) -0.0086(5)
N009 0.0312(6) 0.0379(8) 0.0297(6) 0.0006(5) 0.0015(5) -0.0093(5)
N00A 0.0290(6) 0.0445(8) 0.0231(6) -0.0071(5) 0.0026(4) -0.0104(5)
N00B 0.0314(6) 0.0381(8) 0.0371(7) -0.0015(6) 0.0113(5) -0.0044(5)
N00C 0.0293(6) 0.0404(8) 0.0325(6) 0.0003(5) 0.0117(5) -0.0009(5)
C00D 0.0239(6) 0.0226(7) 0.0224(6) 0.0003(5) 0.0033(5) 0.0027(5)
C00E 0.0241(6) 0.0210(7) 0.0199(6) 0.0006(5) 0.0024(4) 0.0017(5)
C00F 0.0260(6) 0.0286(7) 0.0184(6) 0.0008(5) 0.0029(5) -0.0005(5)
C00G 0.0247(6) 0.0271(7) 0.0202(6) -0.0006(5) 0.0002(5) 0.0002(5)
C00H 0.0324(8) 0.0733(13) 0.0360(9) -0.0112(8) 0.0007(6) 0.0084(7)

loop_
_atom_type_symbol
_atom_type_description
_atom_type_scat_dispersion_real
_atom_type_scat_dispersion_imag
_atom_type_scat_source
C C 0.0033 0.0016 'International Tables Vol C Tables 4.2.6.8 and 6.1.1.4'
H H 0.0000 0.0000 'International Tables Vol C Tables 4.2.6.8 and 6.1.1.4'
N N 0.0061 0.0033 'International Tables Vol C Tables 4.2.6.8 and 6.1.1.4'
O O 0.0106 0.0060 'International Tables Vol C Tables 4.2.6.8 and 6.1.1.4'

loop_
_geom_angle_atom_site_label_1
_geom_angle_atom_site_label_2
_geom_angle_atom_site_label_3
_geom_angle
C00H O001 H001 109.5
N003 N002 N008 124.49(11)
N003 N002 C00F 125.73(11)
C00F N002 N008 109.74(10)
C00E N003 N002 113.35(11)
N00C N004 C00D 107.90(11)
N00C N004 H004 123.0(11)
C00D N004 H004 128.9(11)
C00G N005 C00F 115.23(11)
C00D N006 N00B 105.12(11)
C00F N007 N009 105.79(11)
N009 N008 N002 104.46(11)
N008 N009 N007 112.51(11)
H00A N00A H00B 120.0
C00G N00A H00A 120.0
C00G N00A H00B 120.0
N00C N00B N006 110.45(11)
N00B N00C N004 107.09(11)
N004 C00D C00E 123.54(12)
N006 C00D N004 109.43(11)
N006 C00D C00E 127.00(12)
N003 C00E C00D 114.35(11)
N003 C00E C00G 122.96(11)
C00D C00E C00G 122.68(11)
N005 C00F N002 122.53(11)
N007 C00F N002 107.50(11)
N007 C00F N005 129.97(12)
N005 C00G C00E 120.17(11)
N00A C00G N005 119.31(12)
N00A C00G C00E 120.52(11)
O001 C00H H00C 109.5
O001 C00H H00D 109.5
O001 C00H H00E 109.5
H00C C00H H00D 109.5
H00C C00H H00E 109.5
H00D C00H H00E 109.5

loop_
_geom_bond_atom_site_label_1
_geom_bond_atom_site_label_2
_geom_bond_distance
O001 H001 0.8400
O001 C00H 1.4302(18)
N002 N003 1.3401(14)
N002 N008 1.3632(15)
N002 C00F 1.3531(17)
N003 C00E 1.3003(17)
N004 N00C 1.3388(16)
N004 C00D 1.3394(17)
N004 H004 0.915(19)
N005 C00F 1.3406(17)
N005 C00G 1.3313(17)
N006 N00B 1.3662(16)
N006 C00D 1.3197(18)
N007 N009 1.3634(17)
N007 C00F 1.3247(17)
N008 N009 1.2964(17)
N00A H00A 0.8800
N00A H00B 0.8800
N00A C00G 1.3209(17)
N00B N00C 1.2998(18)
C00D C00E 1.4644(17)
C00E C00G 1.4795(17)
C00H H00C 0.9800
C00H H00D 0.9800
C00H H00E 0.9800
